data_4103846
loop_
_publ_author_name
'Vladimir V. Grushin'
'William J. Marshall'

_publ_section_title
;
 trans-Difluoro Complexes of Palladium(II)
;
_journal_name_full 'Journal of the American Chemical Society'
_journal_page_first 918
_journal_page_last 919
_journal_paper_doi 10.1021/ja808975a
_journal_volume 131
_journal_year 2009
_chemical_formula_sum 'C10 H10 I2 N2 Pd'
_chemical_formula_weight 518.40
_chemical_name_systematic
; 
 ? 
;
_space_group_IT_number 12
_symmetry_cell_setting monoclinic
_symmetry_space_group_name_Hall '-C 2y'
_symmetry_space_group_name_H-M 'C 1 2/m 1'
_atom_sites_solution_hydrogens geom
_atom_sites_solution_primary direct
_atom_sites_solution_secondary difmap
_audit_creation_method SHELXL-97
_cell_angle_alpha 90.00
_cell_angle_beta 100.127(5)
_cell_angle_gamma 90.00
_cell_formula_units_Z 2
_cell_length_a 8.710(3)
_cell_length_b 14.865(5)
_cell_length_c 5.3681(18)
_cell_measurement_reflns_used 2382
_cell_measurement_temperature 293(2)
_cell_measurement_theta_max 27.81
_cell_measurement_theta_min 2.74
_cell_volume 684.2(4)
_computing_cell_refinement 'Bruker SAINT'
_computing_data_collection 'Bruker APEX2'
_computing_data_reduction 'Bruker SAINT'
_computing_molecular_graphics 'Bruker SHELXTL'
_computing_publication_material 'Bruker SHELXTL'
_computing_structure_refinement 'SHELXL-97 (Sheldrick, 2008)'
_computing_structure_solution 'SHELXS-97 (Sheldrick, 2008)'
_diffrn_ambient_temperature 293(2)
_diffrn_measured_fraction_theta_full 0.994
_diffrn_measured_fraction_theta_max 0.994
_diffrn_measurement_device_type 'Bruker APEX-II CCD'
_diffrn_measurement_method '\f and \w scans'
_diffrn_radiation_monochromator graphite
_diffrn_radiation_source 'fine-focus sealed tube'
_diffrn_radiation_type MoK\a
_diffrn_radiation_wavelength 0.71073
_diffrn_reflns_av_R_equivalents 0.0282
_diffrn_reflns_av_sigmaI/netI 0.0197
_diffrn_reflns_limit_h_max 11
_diffrn_reflns_limit_h_min -11
_diffrn_reflns_limit_k_max 19
_diffrn_reflns_limit_k_min -19
_diffrn_reflns_limit_l_max 6
_diffrn_reflns_limit_l_min -7
_diffrn_reflns_number 4841
_diffrn_reflns_theta_full 27.88
_diffrn_reflns_theta_max 27.88
_diffrn_reflns_theta_min 2.74
_exptl_absorpt_coefficient_mu 5.841
_exptl_absorpt_correction_type none
_exptl_crystal_colour orange
_exptl_crystal_density_diffrn 2.516
_exptl_crystal_density_method 'not measured'
_exptl_crystal_description needle
_exptl_crystal_F_000 472
_exptl_crystal_size_max 0.14
_exptl_crystal_size_mid 0.04
_exptl_crystal_size_min 0.04
_refine_diff_density_max 2.561
_refine_diff_density_min -0.680
_refine_diff_density_rms 0.191
_refine_ls_extinction_method none
_refine_ls_goodness_of_fit_ref 1.105
_refine_ls_hydrogen_treatment riding
_refine_ls_matrix_type full
_refine_ls_number_parameters 39
_refine_ls_number_reflns 847
_refine_ls_number_restraints 0
_refine_ls_restrained_S_all 1.105
_refine_ls_R_factor_all 0.0477
_refine_ls_R_factor_gt 0.0389
_refine_ls_shift/su_max 0.000
_refine_ls_shift/su_mean 0.000
_refine_ls_structure_factor_coef Fsqd
_refine_ls_weighting_details 'calc w=1/[\s^2^(Fo^2^)+(0.0610P)^2^+2.7782P] where P=(Fo^2^+2Fc^2^)/3'
_refine_ls_weighting_scheme calc
_refine_ls_wR_factor_gt 0.1006
_refine_ls_wR_factor_ref 0.1067
_reflns_number_gt 707
_reflns_number_total 847
_reflns_threshold_expression >2sigma(I)
_cod_data_source_file ja808975a_si_001_4.cif
_cod_data_source_block 08200
_cod_original_cell_volume 684.1(4)
_cod_database_code 4103846

loop_
_symmetry_equiv_pos_as_xyz
'x, y, z'
'-x, y, -z'
'x+1/2, y+1/2, z'
'-x+1/2, y+1/2, -z'
'-x, -y, -z'
'x, -y, z'
'-x+1/2, -y+1/2, -z'
'x+1/2, -y+1/2, z'

loop_
_atom_site_label
_atom_site_type_symbol
_atom_site_fract_x
_atom_site_fract_y
_atom_site_fract_z
_atom_site_U_iso_or_equiv
_atom_site_adp_type
_atom_site_occupancy
_atom_site_symmetry_multiplicity
_atom_site_calc_flag
_atom_site_refinement_flags
Pd1 Pd 0.0000 0.0000 0.5000 0.0419(3) Uani 1 4 d S
I2 I -0.24322(7) 0.0000 0.13169(11) 0.0506(2) Uani 1 2 d S
N1 N 0.0000 0.1360(4) 0.5000 0.0432(15) Uani 1 2 d S
C2 C 0.0660(9) 0.1814(4) 0.3341(14) 0.0568(16) Uani 1 1 d .
H2A H 0.1128 0.1499 0.2177 0.068 Uiso 1 1 calc R
C3 C 0.0670(10) 0.2750(4) 0.3299(15) 0.0651(18) Uani 1 1 d .
H3A H 0.1134 0.3054 0.2112 0.078 Uiso 1 1 calc R
C4 C 0.0000 0.3216(6) 0.5000 0.060(2) Uani 1 2 d S
H4A H 0.0000 0.3841 0.5000 0.071 Uiso 1 2 calc SR

loop_
_atom_site_aniso_label
_atom_site_aniso_U_11
_atom_site_aniso_U_22
_atom_site_aniso_U_33
_atom_site_aniso_U_23
_atom_site_aniso_U_13
_atom_site_aniso_U_12
Pd1 0.0547(5) 0.0190(4) 0.0511(5) 0.000 0.0069(4) 0.000
I2 0.0635(4) 0.0269(3) 0.0577(4) 0.000 0.0008(3) 0.000
N1 0.055(4) 0.021(3) 0.052(4) 0.000 0.006(3) 0.000
C2 0.078(4) 0.031(3) 0.062(4) -0.006(3) 0.016(3) -0.010(3)
C3 0.091(5) 0.029(3) 0.076(5) 0.007(3) 0.015(4) -0.013(3)
C4 0.079(6) 0.024(4) 0.069(6) 0.000 -0.006(5) 0.000

loop_
_atom_type_symbol
_atom_type_description
_atom_type_scat_dispersion_real
_atom_type_scat_dispersion_imag
_atom_type_scat_source
C C 0.0033 0.0016 'International Tables Vol C Tables 4.2.6.8 and 6.1.1.4'
H H 0.0000 0.0000 'International Tables Vol C Tables 4.2.6.8 and 6.1.1.4'
N N 0.0061 0.0033 'International Tables Vol C Tables 4.2.6.8 and 6.1.1.4'
Pd Pd -0.9988 1.0072 'International Tables Vol C Tables 4.2.6.8 and 6.1.1.4'
I I -0.4742 1.8119 'International Tables Vol C Tables 4.2.6.8 and 6.1.1.4'

loop_
_geom_angle_atom_site_label_1
_geom_angle_atom_site_label_2
_geom_angle_atom_site_label_3
_geom_angle
_geom_angle_site_symmetry_1
_geom_angle_site_symmetry_3
N1 Pd1 N1 180.0 5_556 .
N1 Pd1 I2 90.0 5_556 .
N1 Pd1 I2 90.0 . .
N1 Pd1 I2 90.0 5_556 5_556
N1 Pd1 I2 90.0 . 5_556
I2 Pd1 I2 180.0 . 5_556
C2 N1 C2 118.9(7) 2_556 .
C2 N1 Pd1 120.6(4) 2_556 .
C2 N1 Pd1 120.6(4) . .
N1 C2 C3 121.6(7) . .
C4 C3 C2 119.7(7) . .
C3 C4 C3 118.6(8) . 2_556

loop_
_geom_bond_atom_site_label_1
_geom_bond_atom_site_label_2
_geom_bond_distance
_geom_bond_site_symmetry_2
Pd1 N1 2.021(6) 5_556
Pd1 N1 2.021(6) .
Pd1 I2 2.6313(9) .
Pd1 I2 2.6313(9) 5_556
N1 C2 1.326(7) 2_556
N1 C2 1.326(7) .
C2 C3 1.392(9) .
C3 C4 1.357(9) .
C4 C3 1.357(9) 2_556

loop_
_geom_torsion_atom_site_label_1
_geom_torsion_atom_site_label_2
_geom_torsion_atom_site_label_3
_geom_torsion_atom_site_label_4
_geom_torsion
_geom_torsion_site_symmetry_1
_geom_torsion_site_symmetry_4
N1 Pd1 N1 C2 0(100) 5_556 2_556
I2 Pd1 N1 C2 97.9(4) . 2_556
I2 Pd1 N1 C2 -82.1(4) 5_556 2_556
N1 Pd1 N1 C2 0(100) 5_556 .
I2 Pd1 N1 C2 -82.1(4) . .
I2 Pd1 N1 C2 97.9(4) 5_556 .
C2 N1 C2 C3 -0.2(6) 2_556 .
Pd1 N1 C2 C3 179.8(6) . .
N1 C2 C3 C4 0.4(12) . .
C2 C3 C4 C3 -0.2(5) . 2_556
